data_4080082
loop_
_publ_author_name
'Chilleck, Maren A.'
'Braun, Thomas'
'Herrmann, Roy'
'Braun, Beatrice'

_publ_section_title
;
 Zinc Complexes with the N-Donor-Functionalized Cyclopentadienyl Ligand
 C5Me4(CH2)2NMe2
;
_journal_issue 4
_journal_name_full Organometallics
_journal_page_first 1067
_journal_paper_doi 10.1021/om301181e
_journal_volume 32
_journal_year 2013
_chemical_formula_moiety 'C23 H37 N Zn'
_chemical_formula_sum 'C23 H37 N Zn'
_chemical_formula_weight 392.91
_chemical_name_systematic
; 
 ? 
;
_space_group_IT_number 14
_symmetry_cell_setting monoclinic
_symmetry_space_group_name_Hall '-P 2ybc'
_symmetry_space_group_name_H-M 'P 1 21/c 1'
_atom_sites_solution_hydrogens geom
_atom_sites_solution_primary direct
_atom_sites_solution_secondary difmap
_audit_creation_method SHELXL-97
_cell_angle_alpha 90.00
_cell_angle_beta 99.733(3)
_cell_angle_gamma 90.00
_cell_formula_units_Z 4
_cell_length_a 8.8515(3)
_cell_length_b 15.1751(4)
_cell_length_c 16.2700(6)
_cell_measurement_reflns_used 45082
_cell_measurement_temperature 100(2)
_cell_measurement_theta_max 59.32
_cell_measurement_theta_min 6.84
_cell_volume 2153.97(12)
_computing_structure_refinement 'SHELXL-97 (Sheldrick, 1997)'
_computing_structure_solution 'SHELXS-97 (Sheldrick, 1990)'
_diffrn_ambient_temperature 100(2)
_diffrn_measured_fraction_theta_full 0.997
_diffrn_measured_fraction_theta_max 0.997
_diffrn_measurement_device_type 'Stoe IPDS-2t diffractometer'
_diffrn_measurement_method '\w-rotation,\w-incr.=1\%,360 exposures'
_diffrn_radiation_monochromator graphite
_diffrn_radiation_source 'fine-focus sealed tube'
_diffrn_radiation_type MoK\a
_diffrn_radiation_wavelength 0.71073
_diffrn_reflns_av_R_equivalents 0.0000
_diffrn_reflns_av_sigmaI/netI 0.0394
_diffrn_reflns_limit_h_max 12
_diffrn_reflns_limit_h_min -12
_diffrn_reflns_limit_k_max 20
_diffrn_reflns_limit_k_min 0
_diffrn_reflns_limit_l_max 22
_diffrn_reflns_limit_l_min 0
_diffrn_reflns_number 5986
_diffrn_reflns_theta_full 29.50
_diffrn_reflns_theta_max 29.50
_diffrn_reflns_theta_min 3.42
_exptl_absorpt_coefficient_mu 1.145
_exptl_absorpt_correction_T_max 0.8118
_exptl_absorpt_correction_T_min 0.6573
_exptl_absorpt_correction_type numerical
_exptl_absorpt_process_details
;
The crystal faces were indexed by microscope on the diffractometer. After 
that a numerical absorption correction basing on a Gaussian algorithsm 
was applied, which is implemented in the X-RED program (Stoe, 2002).
;
_exptl_crystal_colour 'pale yellow'
_exptl_crystal_density_diffrn 1.212
_exptl_crystal_density_method none
_exptl_crystal_description block
_exptl_crystal_F_000 848
_exptl_crystal_size_max 0.40
_exptl_crystal_size_mid 0.37
_exptl_crystal_size_min 0.19
_refine_diff_density_max 0.624
_refine_diff_density_min -0.926
_refine_diff_density_rms 0.085
_refine_ls_extinction_method none
_refine_ls_goodness_of_fit_ref 1.078
_refine_ls_hydrogen_treatment constr
_refine_ls_matrix_type full
_refine_ls_number_parameters 237
_refine_ls_number_reflns 5986
_refine_ls_number_restraints 0
_refine_ls_restrained_S_all 1.078
_refine_ls_R_factor_all 0.0574
_refine_ls_R_factor_gt 0.0440
_refine_ls_shift/su_max 0.002
_refine_ls_shift/su_mean 0.000
_refine_ls_structure_factor_coef Fsqd
_refine_ls_weighting_details 'calc w=1/[\s^2^(Fo^2^)+(0.0766P)^2^+0.0000P] where P=(Fo^2^+2Fc^2^)/3'
_refine_ls_weighting_scheme calc
_refine_ls_wR_factor_gt 0.1216
_refine_ls_wR_factor_ref 0.1277
_reflns_number_gt 4440
_reflns_number_total 5986
_reflns_threshold_expression I>2sigma(I)
_cod_data_source_file om301181e_si_001.cif
_cod_data_source_block rh_cm-327_complex7
_cod_original_sg_symbol_H-M 'P 21/c'
_cod_database_code 4080082

loop_
_symmetry_equiv_pos_as_xyz
'x, y, z'
'-x, y+1/2, -z+1/2'
'-x, -y, -z'
'x, -y-1/2, z-1/2'

loop_
_atom_site_label
_atom_site_type_symbol
_atom_site_fract_x
_atom_site_fract_y
_atom_site_fract_z
_atom_site_U_iso_or_equiv
_atom_site_adp_type
_atom_site_occupancy
_atom_site_symmetry_multiplicity
_atom_site_calc_flag
_atom_site_refinement_flags
C1 C 0.6309(3) 0.94114(16) 0.69599(15) 0.0232(5) Uani 1 1 d .
C2 C 0.4848(3) 0.91396(16) 0.71393(16) 0.0236(5) Uani 1 1 d .
C3 C 0.4553(3) 0.96394(16) 0.78338(15) 0.0216(4) Uani 1 1 d .
C4 C 0.5811(3) 1.01898(15) 0.80963(15) 0.0210(4) Uani 1 1 d .
C5 C 0.6915(3) 1.00468(16) 0.75783(16) 0.0229(5) Uani 1 1 d .
C6 C 0.3691(3) 0.85567(19) 0.66042(19) 0.0328(6) Uani 1 1 d .
H6A H 0.3663 0.7979 0.6871 0.049 Uiso 1 1 calc R
H6B H 0.3985 0.8484 0.6054 0.049 Uiso 1 1 calc R
H6C H 0.2675 0.8830 0.6541 0.049 Uiso 1 1 calc R
C7 C 0.3116(3) 0.95614(19) 0.82093(18) 0.0292(5) Uani 1 1 d .
H7A H 0.3257 0.9872 0.8745 0.044 Uiso 1 1 calc R
H7B H 0.2900 0.8938 0.8297 0.044 Uiso 1 1 calc R
H7C H 0.2254 0.9823 0.7830 0.044 Uiso 1 1 calc R
C8 C 0.6018(3) 1.08235(18) 0.88176(17) 0.0283(5) Uani 1 1 d .
H8A H 0.5866 1.1428 0.8607 0.042 Uiso 1 1 calc R
H8B H 0.7055 1.0763 0.9137 0.042 Uiso 1 1 calc R
H8C H 0.5266 1.0693 0.9179 0.042 Uiso 1 1 calc R
C9 C 0.8367(3) 1.05715(18) 0.76202(19) 0.0300(6) Uani 1 1 d .
H9A H 0.8116 1.1174 0.7426 0.045 Uiso 1 1 calc R
H9B H 0.9022 1.0295 0.7265 0.045 Uiso 1 1 calc R
H9C H 0.8910 1.0588 0.8197 0.045 Uiso 1 1 calc R
C10 C 0.7003(3) 0.91378(18) 0.62215(16) 0.0288(5) Uani 1 1 d .
H10A H 0.7970 0.9467 0.6226 0.035 Uiso 1 1 calc R
H10B H 0.6294 0.9298 0.5705 0.035 Uiso 1 1 calc R
C11 C 0.7337(3) 0.81513(19) 0.62087(15) 0.0261(5) Uani 1 1 d .
H11A H 0.6360 0.7826 0.6057 0.031 Uiso 1 1 calc R
H11B H 0.7974 0.8028 0.5777 0.031 Uiso 1 1 calc R
C12 C 0.9753(3) 0.8115(2) 0.7166(2) 0.0339(6) Uani 1 1 d .
H12A H 1.0269 0.7902 0.7710 0.051 Uiso 1 1 calc R
H12B H 0.9799 0.8760 0.7154 0.051 Uiso 1 1 calc R
H12C H 1.0264 0.7872 0.6727 0.051 Uiso 1 1 calc R
C13 C 0.8099(3) 0.68597(18) 0.70365(17) 0.0273(5) Uani 1 1 d .
H13A H 0.8553 0.6630 0.6571 0.041 Uiso 1 1 calc R
H13B H 0.7033 0.6662 0.6981 0.041 Uiso 1 1 calc R
H13C H 0.8681 0.6642 0.7564 0.041 Uiso 1 1 calc R
C14 C 0.7181(3) 0.80305(17) 0.91090(14) 0.0222(5) Uani 1 1 d .
C15 C 0.8862(3) 0.80445(17) 0.93587(15) 0.0244(5) Uani 1 1 d .
C16 C 0.9404(3) 0.72029(18) 0.93425(15) 0.0251(5) Uani 1 1 d .
C17 C 0.8124(3) 0.66154(16) 0.91139(14) 0.0236(5) Uani 1 1 d .
C18 C 0.6801(3) 0.70891(17) 0.89902(15) 0.0225(5) Uani 1 1 d .
C19 C 0.6224(4) 0.8584(2) 0.96015(17) 0.0382(7) Uani 1 1 d .
H19A H 0.5141 0.8541 0.9347 0.057 Uiso 1 1 calc R
H19B H 0.6553 0.9201 0.9598 0.057 Uiso 1 1 calc R
H19C H 0.6359 0.8370 1.0178 0.057 Uiso 1 1 calc R
C20 C 0.9754(4) 0.8867(2) 0.9614(2) 0.0440(8) Uani 1 1 d .
H20A H 0.9717 0.8996 1.0200 0.066 Uiso 1 1 calc R
H20B H 0.9307 0.9360 0.9266 0.066 Uiso 1 1 calc R
H20C H 1.0822 0.8783 0.9542 0.066 Uiso 1 1 calc R
C21 C 1.1047(4) 0.6912(3) 0.9513(2) 0.0466(8) Uani 1 1 d .
H21A H 1.1702 0.7415 0.9713 0.070 Uiso 1 1 calc R
H21B H 1.1339 0.6684 0.8999 0.070 Uiso 1 1 calc R
H21C H 1.1174 0.6449 0.9938 0.070 Uiso 1 1 calc R
C22 C 0.8271(5) 0.56317(19) 0.9039(2) 0.0395(7) Uani 1 1 d .
H22A H 0.8593 0.5376 0.9594 0.059 Uiso 1 1 calc R
H22B H 0.9037 0.5496 0.8687 0.059 Uiso 1 1 calc R
H22C H 0.7280 0.5382 0.8787 0.059 Uiso 1 1 calc R
C23 C 0.5192(4) 0.6741(2) 0.8791(2) 0.0403(7) Uani 1 1 d .
H23A H 0.5195 0.6174 0.8503 0.060 Uiso 1 1 calc R
H23B H 0.4550 0.7161 0.8430 0.060 Uiso 1 1 calc R
H23C H 0.4782 0.6661 0.9309 0.060 Uiso 1 1 calc R
N1 N 0.8145(2) 0.78309(14) 0.70284(12) 0.0201(4) Uani 1 1 d .
Zn1 Zn 0.69985(3) 0.846572(19) 0.792500(16) 0.02001(9) Uani 1 1 d .

loop_
_atom_site_aniso_label
_atom_site_aniso_U_11
_atom_site_aniso_U_22
_atom_site_aniso_U_33
_atom_site_aniso_U_23
_atom_site_aniso_U_13
_atom_site_aniso_U_12
C1 0.0265(12) 0.0194(11) 0.0229(11) 0.0040(9) 0.0020(9) 0.0028(9)
C2 0.0237(12) 0.0224(11) 0.0236(11) -0.0001(9) 0.0005(9) 0.0013(9)
C3 0.0174(10) 0.0191(10) 0.0274(11) 0.0008(9) 0.0010(9) 0.0048(8)
C4 0.0218(11) 0.0171(10) 0.0235(11) 0.0002(8) 0.0023(9) 0.0026(8)
C5 0.0225(12) 0.0227(11) 0.0233(11) 0.0001(9) 0.0029(9) 0.0000(9)
C6 0.0280(13) 0.0281(13) 0.0378(15) -0.0059(11) -0.0075(11) 0.0035(11)
C7 0.0198(12) 0.0308(13) 0.0368(14) 0.0012(11) 0.0040(10) 0.0011(10)
C8 0.0270(13) 0.0259(12) 0.0316(13) -0.0049(10) 0.0038(10) 0.0006(10)
C9 0.0281(13) 0.0261(13) 0.0372(14) 0.0008(11) 0.0091(11) -0.0041(10)
C10 0.0367(15) 0.0282(13) 0.0219(12) 0.0020(10) 0.0066(10) 0.0043(11)
C11 0.0301(13) 0.0317(13) 0.0167(10) -0.0031(9) 0.0044(9) 0.0026(10)
C12 0.0213(12) 0.0427(16) 0.0385(15) -0.0052(13) 0.0075(11) -0.0037(11)
C13 0.0292(13) 0.0264(11) 0.0269(12) -0.0027(10) 0.0062(10) 0.0034(10)
C14 0.0281(12) 0.0264(12) 0.0123(9) 0.0028(8) 0.0042(8) 0.0061(9)
C15 0.0277(12) 0.0254(12) 0.0186(10) 0.0009(9) -0.0008(9) -0.0032(10)
C16 0.0220(12) 0.0333(13) 0.0191(11) 0.0018(9) 0.0003(9) 0.0050(10)
C17 0.0326(13) 0.0210(11) 0.0163(10) 0.0012(9) 0.0017(9) 0.0030(10)
C18 0.0252(12) 0.0269(12) 0.0151(10) 0.0034(8) 0.0028(8) -0.0015(9)
C19 0.0567(19) 0.0384(16) 0.0224(12) 0.0051(11) 0.0149(12) 0.0250(14)
C20 0.057(2) 0.0386(17) 0.0311(15) 0.0003(13) -0.0073(14) -0.0196(15)
C21 0.0269(15) 0.072(2) 0.0385(17) 0.0049(16) -0.0006(13) 0.0150(15)
C22 0.065(2) 0.0235(13) 0.0308(14) 0.0002(11) 0.0098(14) 0.0052(13)
C23 0.0280(14) 0.058(2) 0.0341(15) 0.0062(14) 0.0025(12) -0.0155(13)
N1 0.0185(9) 0.0247(9) 0.0183(9) -0.0028(8) 0.0062(7) 0.0013(8)
Zn1 0.02141(14) 0.02243(14) 0.01619(13) -0.00016(11) 0.00316(9) 0.00315(11)

loop_
_atom_type_symbol
_atom_type_description
_atom_type_scat_dispersion_real
_atom_type_scat_dispersion_imag
_atom_type_scat_source
C C 0.0033 0.0016 'International Tables Vol C Tables 4.2.6.8 and 6.1.1.4'
H H 0.0000 0.0000 'International Tables Vol C Tables 4.2.6.8 and 6.1.1.4'
N N 0.0061 0.0033 'International Tables Vol C Tables 4.2.6.8 and 6.1.1.4'
Zn Zn 0.2839 1.4301 'International Tables Vol C Tables 4.2.6.8 and 6.1.1.4'

loop_
_geom_angle_atom_site_label_1
_geom_angle_atom_site_label_2
_geom_angle_atom_site_label_3
_geom_angle
C5 C1 C2 107.1(2)
C5 C1 C10 126.6(2)
C2 C1 C10 126.2(2)
C5 C1 Zn1 84.80(15)
C2 C1 Zn1 79.20(15)
C10 C1 Zn1 107.36(17)
C3 C2 C1 107.6(2)
C3 C2 C6 124.9(2)
C1 C2 C6 126.7(2)
C3 C2 Zn1 92.34(15)
C1 C2 Zn1 63.82(13)
C6 C2 Zn1 117.89(17)
C4 C3 C2 108.5(2)
C4 C3 C7 127.3(2)
C2 C3 C7 124.2(2)
C3 C4 C5 108.8(2)
C3 C4 C8 127.2(2)
C5 C4 C8 124.0(2)
C4 C5 C1 108.0(2)
C4 C5 C9 124.4(2)
C1 C5 C9 127.2(2)
C4 C5 Zn1 90.59(15)
C1 C5 Zn1 59.85(13)
C9 C5 Zn1 120.86(18)
C2 C6 H6A 109.5
C2 C6 H6B 109.5
H6A C6 H6B 109.5
C2 C6 H6C 109.5
H6A C6 H6C 109.5
H6B C6 H6C 109.5
C3 C7 H7A 109.5
C3 C7 H7B 109.5
H7A C7 H7B 109.5
C3 C7 H7C 109.5
H7A C7 H7C 109.5
H7B C7 H7C 109.5
C4 C8 H8A 109.5
C4 C8 H8B 109.5
H8A C8 H8B 109.5
C4 C8 H8C 109.5
H8A C8 H8C 109.5
H8B C8 H8C 109.5
C5 C9 H9A 109.5
C5 C9 H9B 109.5
H9A C9 H9B 109.5
C5 C9 H9C 109.5
H9A C9 H9C 109.5
H9B C9 H9C 109.5
C1 C10 C11 112.9(2)
C1 C10 H10A 109.0
C11 C10 H10A 109.0
C1 C10 H10B 109.0
C11 C10 H10B 109.0
H10A C10 H10B 107.8
N1 C11 C10 112.0(2)
N1 C11 H11A 109.2
C10 C11 H11A 109.2
N1 C11 H11B 109.2
C10 C11 H11B 109.2
H11A C11 H11B 107.9
N1 C12 H12A 109.5
N1 C12 H12B 109.5
H12A C12 H12B 109.5
N1 C12 H12C 109.5
H12A C12 H12C 109.5
H12B C12 H12C 109.5
N1 C13 H13A 109.5
N1 C13 H13B 109.5
H13A C13 H13B 109.5
N1 C13 H13C 109.5
H13A C13 H13C 109.5
H13B C13 H13C 109.5
C18 C14 C15 104.3(2)
C18 C14 C19 118.1(2)
C15 C14 C19 118.3(2)
C18 C14 Zn1 102.27(15)
C15 C14 Zn1 99.93(16)
C19 C14 Zn1 111.21(17)
C16 C15 C14 108.8(2)
C16 C15 C20 127.9(3)
C14 C15 C20 123.3(3)
C15 C16 C17 108.7(2)
C15 C16 C21 127.1(3)
C17 C16 C21 124.2(3)
C18 C17 C16 109.3(2)
C18 C17 C22 126.6(3)
C16 C17 C22 124.0(3)
C17 C18 C14 108.7(2)
C17 C18 C23 127.4(3)
C14 C18 C23 123.8(3)
C14 C19 H19A 109.5
C14 C19 H19B 109.5
H19A C19 H19B 109.5
C14 C19 H19C 109.5
H19A C19 H19C 109.5
H19B C19 H19C 109.5
C15 C20 H20A 109.5
C15 C20 H20B 109.5
H20A C20 H20B 109.5
C15 C20 H20C 109.5
H20A C20 H20C 109.5
H20B C20 H20C 109.5
C16 C21 H21A 109.5
C16 C21 H21B 109.5
H21A C21 H21B 109.5
C16 C21 H21C 109.5
H21A C21 H21C 109.5
H21B C21 H21C 109.5
C17 C22 H22A 109.5
C17 C22 H22B 109.5
H22A C22 H22B 109.5
C17 C22 H22C 109.5
H22A C22 H22C 109.5
H22B C22 H22C 109.5
C18 C23 H23A 109.5
C18 C23 H23B 109.5
H23A C23 H23B 109.5
C18 C23 H23C 109.5
H23A C23 H23C 109.5
H23B C23 H23C 109.5
C12 N1 C13 108.6(2)
C12 N1 C11 110.4(2)
C13 N1 C11 109.0(2)
C12 N1 Zn1 108.83(16)
C13 N1 Zn1 115.25(15)
C11 N1 Zn1 104.63(15)
C14 Zn1 C1 152.61(10)
C14 Zn1 N1 122.19(9)
C1 Zn1 N1 84.89(9)
C14 Zn1 C2 126.23(10)
C1 Zn1 C2 36.98(9)
N1 Zn1 C2 105.05(8)
C14 Zn1 C5 122.15(9)
C1 Zn1 C5 35.35(9)
N1 Zn1 C5 106.36(8)
C2 Zn1 C5 57.26(9)

loop_
_geom_bond_atom_site_label_1
_geom_bond_atom_site_label_2
_geom_bond_distance
C1 C5 1.431(4)
C1 C2 1.434(4)
C1 C10 1.497(4)
C1 Zn1 2.139(2)
C2 C3 1.421(3)
C2 C6 1.513(4)
C2 Zn1 2.341(3)
C3 C4 1.400(3)
C3 C7 1.506(3)
C4 C5 1.411(3)
C4 C8 1.504(3)
C5 C9 1.504(4)
C5 Zn1 2.463(3)
C6 H6A 0.9800
C6 H6B 0.9800
C6 H6C 0.9800
C7 H7A 0.9800
C7 H7B 0.9800
C7 H7C 0.9800
C8 H8A 0.9800
C8 H8B 0.9800
C8 H8C 0.9800
C9 H9A 0.9800
C9 H9B 0.9800
C9 H9C 0.9800
C10 C11 1.527(4)
C10 H10A 0.9900
C10 H10B 0.9900
C11 N1 1.485(3)
C11 H11A 0.9900
C11 H11B 0.9900
C12 N1 1.468(3)
C12 H12A 0.9800
C12 H12B 0.9800
C12 H12C 0.9800
C13 N1 1.474(3)
C13 H13A 0.9800
C13 H13B 0.9800
C13 H13C 0.9800
C14 C18 1.473(4)
C14 C15 1.475(4)
C14 C19 1.515(4)
C14 Zn1 2.017(2)
C15 C16 1.366(4)
C15 C20 1.498(4)
C16 C17 1.440(4)
C16 C21 1.500(4)
C17 C18 1.360(4)
C17 C22 1.505(4)
C18 C23 1.501(4)
C19 H19A 0.9800
C19 H19B 0.9800
C19 H19C 0.9800
C20 H20A 0.9800
C20 H20B 0.9800
C20 H20C 0.9800
C21 H21A 0.9800
C21 H21B 0.9800
C21 H21C 0.9800
C22 H22A 0.9800
C22 H22B 0.9800
C22 H22C 0.9800
C23 H23A 0.9800
C23 H23B 0.9800
C23 H23C 0.9800
N1 Zn1 2.1416(19)

loop_
_geom_torsion_atom_site_label_1
_geom_torsion_atom_site_label_2
_geom_torsion_atom_site_label_3
_geom_torsion_atom_site_label_4
_geom_torsion
C5 C1 C2 C3 2.7(3)
C10 C1 C2 C3 -172.5(2)
Zn1 C1 C2 C3 83.80(18)
C5 C1 C2 C6 172.4(2)
C10 C1 C2 C6 -2.8(4)
Zn1 C1 C2 C6 -106.5(3)
C5 C1 C2 Zn1 -81.07(17)
C10 C1 C2 Zn1 103.7(2)
C1 C2 C3 C4 -1.6(3)
C6 C2 C3 C4 -171.6(2)
Zn1 C2 C3 C4 61.63(19)
C1 C2 C3 C7 178.9(2)
C6 C2 C3 C7 9.0(4)
Zn1 C2 C3 C7 -117.8(2)
C2 C3 C4 C5 -0.2(3)
C7 C3 C4 C5 179.3(2)
C2 C3 C4 C8 -178.9(2)
C7 C3 C4 C8 0.5(4)
C3 C4 C5 C1 1.9(3)
C8 C4 C5 C1 -179.3(2)
C3 C4 C5 C9 174.6(2)
C8 C4 C5 C9 -6.6(4)
C3 C4 C5 Zn1 -56.46(19)
C8 C4 C5 Zn1 122.3(2)
C2 C1 C5 C4 -2.8(3)
C10 C1 C5 C4 172.4(2)
Zn1 C1 C5 C4 -79.85(18)
C2 C1 C5 C9 -175.3(2)
C10 C1 C5 C9 -0.1(4)
Zn1 C1 C5 C9 107.7(3)
C2 C1 C5 Zn1 77.01(17)
C10 C1 C5 Zn1 -107.8(3)
C5 C1 C10 C11 121.6(3)
C2 C1 C10 C11 -64.0(3)
Zn1 C1 C10 C11 25.1(3)
C1 C10 C11 N1 -47.7(3)
C18 C14 C15 C16 2.9(3)
C19 C14 C15 C16 136.6(2)
Zn1 C14 C15 C16 -102.6(2)
C18 C14 C15 C20 -174.9(2)
C19 C14 C15 C20 -41.2(4)
Zn1 C14 C15 C20 79.5(3)
C14 C15 C16 C17 -1.9(3)
C20 C15 C16 C17 175.9(3)
C14 C15 C16 C21 177.0(3)
C20 C15 C16 C21 -5.3(5)
C15 C16 C17 C18 0.0(3)
C21 C16 C17 C18 -178.9(3)
C15 C16 C17 C22 -179.4(2)
C21 C16 C17 C22 1.7(4)
C16 C17 C18 C14 1.9(3)
C22 C17 C18 C14 -178.7(2)
C16 C17 C18 C23 -176.4(2)
C22 C17 C18 C23 3.0(4)
C15 C14 C18 C17 -2.9(3)
C19 C14 C18 C17 -136.7(2)
Zn1 C14 C18 C17 100.84(19)
C15 C14 C18 C23 175.4(2)
C19 C14 C18 C23 41.6(4)
Zn1 C14 C18 C23 -80.8(3)
C10 C11 N1 C12 -74.3(3)
C10 C11 N1 C13 166.5(2)
C10 C11 N1 Zn1 42.7(2)
C18 C14 Zn1 C1 138.2(2)
C15 C14 Zn1 C1 -114.6(2)
C19 C14 Zn1 C1 11.2(4)
C18 C14 Zn1 N1 -51.5(2)
C15 C14 Zn1 N1 55.69(19)
C19 C14 Zn1 N1 -178.53(19)
C18 C14 Zn1 C2 95.81(18)
C15 C14 Zn1 C2 -157.01(15)
C19 C14 Zn1 C2 -31.2(3)
C18 C14 Zn1 C5 166.45(15)
C15 C14 Zn1 C5 -86.37(18)
C19 C14 Zn1 C5 39.4(3)
C5 C1 Zn1 C14 43.8(3)
C2 C1 Zn1 C14 -64.7(3)
C10 C1 Zn1 C14 170.6(2)
C5 C1 Zn1 N1 -127.94(16)
C2 C1 Zn1 N1 123.52(15)
C10 C1 Zn1 N1 -1.21(18)
C5 C1 Zn1 C2 108.5(2)
C10 C1 Zn1 C2 -124.7(3)
C2 C1 Zn1 C5 -108.5(2)
C10 C1 Zn1 C5 126.7(3)
C12 N1 Zn1 C14 -79.9(2)
C13 N1 Zn1 C14 42.4(2)
C11 N1 Zn1 C14 162.10(16)
C12 N1 Zn1 C1 95.65(19)
C13 N1 Zn1 C1 -142.06(19)
C11 N1 Zn1 C1 -22.37(16)
C12 N1 Zn1 C2 126.94(18)
C13 N1 Zn1 C2 -110.77(18)
C11 N1 Zn1 C2 8.92(17)
C12 N1 Zn1 C5 67.26(19)
C13 N1 Zn1 C5 -170.45(17)
C11 N1 Zn1 C5 -50.76(17)
C3 C2 Zn1 C14 40.5(2)
C1 C2 Zn1 C14 148.95(16)
C6 C2 Zn1 C14 -91.5(2)
C3 C2 Zn1 C1 -108.5(2)
C6 C2 Zn1 C1 119.5(3)
C3 C2 Zn1 N1 -167.77(15)
C1 C2 Zn1 N1 -59.31(16)
C6 C2 Zn1 N1 60.2(2)
C3 C2 Zn1 C5 -67.76(16)
C1 C2 Zn1 C5 40.70(14)
C6 C2 Zn1 C5 160.2(2)
C4 C5 Zn1 C14 -47.33(19)
C1 C5 Zn1 C14 -157.90(16)
C9 C5 Zn1 C14 84.3(2)
C4 C5 Zn1 C1 110.6(2)
C9 C5 Zn1 C1 -117.8(3)
C4 C5 Zn1 N1 165.51(14)
C1 C5 Zn1 N1 54.95(16)
C9 C5 Zn1 N1 -62.9(2)
C4 C5 Zn1 C2 67.87(15)
C1 C5 Zn1 C2 -42.70(15)
C9 C5 Zn1 C2 -160.5(2)
